data_9012343
loop_
_publ_author_name
'Jansen, M.'
'Begemann, B.'
'Geb, J.'

_publ_section_title
;
 Mischkristallbildung in den systemen As2O5/SbAsO5 und As2O5/AsPO5 bestimmung
 der spontanen deformationen und verfeinerung der kristallstrukturen der
 ternaren randphasen
;
_journal_name_full 'Zeitschrift fur Anorganische und Allgemeine Chemie'
_journal_page_first 139
_journal_page_last 144
_journal_paper_doi 10.1002/zaac.19926100123
_journal_volume 610
_journal_year 1992
_chemical_formula_structural SbAsO5
_chemical_formula_sum 'As O5 Sb'
_space_group_IT_number 19
_symmetry_space_group_name_Hall 'P 2ac 2ab'
_symmetry_space_group_name_H-M 'P 21 21 21'
_cell_angle_alpha 90
_cell_angle_beta 90
_cell_angle_gamma 90
_cell_length_a 9.1607
_cell_length_b 8.7524
_cell_length_c 4.9035
_cell_formula_units_Z 4
_cell_volume 393.153
_database_code_amcsd 0015796
_exptl_crystal_density_diffrn 4.674
_cod_original_formula_sum 'Sb As O5'
_cod_database_code 9012343
_amcsd_formula_title SbAsO5

loop_
_space_group_symop_operation_xyz
x,y,z
-x,1/2+y,1/2-z
1/2+x,1/2-y,-z
1/2-x,-y,1/2+z

loop_
_atom_site_label
_atom_site_fract_x
_atom_site_fract_y
_atom_site_fract_z
_atom_site_U_iso_or_equiv
Sb 0.14660 0.40240 0.13100 0.00600
As 0.53750 0.77800 0.14300 0.01300
O1 0.26600 0.42700 0.84000 0.01000
O2 0.50000 0.14100 0.55500 0.02000
O3 0.55400 0.26800 0.06200 0.02000
O4 0.50000 0.45100 0.47100 0.02000
O5 0.28400 0.24900 0.29800 0.01000

loop_
_cod_related_entry_id
_cod_related_entry_database
_cod_related_entry_code
1 AMCSD 0015796
